data_7225314
loop_
_publ_author_name
'Sidelnikov, A. A.'
'Chizhik, S. A.'
'Zakharov, B. A.'
'Chupakhin, A. P.'
'Boldyreva, E. V.'

_publ_section_title
;
 The effect of thermal expansion on photoisomerisation in the crystals of
 [Co(NH3)5NO2]Cl(NO3): different strain origins -- different outcomes
;
_journal_issue 38
_journal_name_full CrystEngComm
_journal_page_first 7276
_journal_paper_doi 10.1039/C6CE00840B
_journal_volume 18
_journal_year 2016
_chemical_formula_moiety 'Co H15 N6 O2, N O3, Cl'
_chemical_formula_sum 'Cl Co H15 N7 O5'
_chemical_formula_weight 287.57
_chemical_name_common nitro-pentaammine-Co(III)-chloride-nitrate
_chemical_name_systematic nitro-pentaammine-Co(III)-chloride-nitrate
_space_group_crystal_system orthorhombic
_space_group_IT_number 62
_space_group_name_Hall '-P 2ac 2n'
_space_group_name_H-M_alt 'P n m a'
_symmetry_space_group_name_Hall '-P 2ac 2n'
_symmetry_space_group_name_H-M 'P n m a'
_atom_sites_solution_hydrogens geom
_atom_sites_solution_primary direct
_atom_sites_solution_secondary difmap
_audit_creation_method SHELXL-2014/7
_audit_update_record
;
2016-03-25 deposited with the CCDC.
2016-05-20 downloaded from the CCDC.
;
_cell_angle_alpha 90
_cell_angle_beta 90
_cell_angle_gamma 90
_cell_formula_units_Z 4
_cell_length_a 14.825(2)
_cell_length_b 7.3004(11)
_cell_length_c 9.6126(14)
_cell_measurement_reflns_used 10213
_cell_measurement_temperature 313(2)
_cell_measurement_theta_max 29.50
_cell_measurement_theta_min 1.47
_cell_volume 1040.4(3)
_computing_cell_refinement 'X-AREA (Stoe & Cie, 2006)'
_computing_data_collection 'X-AREA (Stoe & Cie, 2006)'
_computing_data_reduction 'X-RED (Stoe & Cie, 2006)'
_computing_structure_refinement 'SHELXL-2014/7 (Sheldrick, 2014)'
_computing_structure_solution 'SHELXS-2014/7 (Sheldrick, 2014)'
_diffrn_ambient_temperature 313(2)
_diffrn_detector_area_resol_mean 6.67
_diffrn_measured_fraction_theta_full 0.998
_diffrn_measured_fraction_theta_max 0.998
_diffrn_measurement_device_type 'STOE IPDS 2'
_diffrn_measurement_method \w-scan
_diffrn_radiation_type MoK\a
_diffrn_radiation_wavelength 0.71073
_diffrn_reflns_av_R_equivalents 0.0428
_diffrn_reflns_av_unetI/netI 0.0218
_diffrn_reflns_Laue_measured_fraction_full 0.998
_diffrn_reflns_Laue_measured_fraction_max 0.998
_diffrn_reflns_limit_h_max 18
_diffrn_reflns_limit_h_min -18
_diffrn_reflns_limit_k_max 8
_diffrn_reflns_limit_k_min -9
_diffrn_reflns_limit_l_max 12
_diffrn_reflns_limit_l_min -12
_diffrn_reflns_number 6992
_diffrn_reflns_point_group_measured_fraction_full 0.998
_diffrn_reflns_point_group_measured_fraction_max 0.998
_diffrn_reflns_theta_full 25.242
_diffrn_reflns_theta_max 26.372
_diffrn_reflns_theta_min 2.525
_exptl_absorpt_coefficient_mu 1.921
_exptl_absorpt_correction_T_max 0.7842
_exptl_absorpt_correction_T_min 0.6618
_exptl_absorpt_correction_type numerical
_exptl_absorpt_process_details X-RED
_exptl_crystal_colour orange
_exptl_crystal_density_diffrn 1.836
_exptl_crystal_description prism
_exptl_crystal_F_000 592
_exptl_crystal_size_max 0.300
_exptl_crystal_size_mid 0.200
_exptl_crystal_size_min 0.150
_refine_diff_density_max 0.309
_refine_diff_density_min -0.393
_refine_diff_density_rms 0.075
_refine_ls_extinction_method none
_refine_ls_goodness_of_fit_ref 1.125
_refine_ls_hydrogen_treatment constr
_refine_ls_matrix_type full
_refine_ls_number_parameters 79
_refine_ls_number_reflns 1144
_refine_ls_number_restraints 0
_refine_ls_restrained_S_all 1.125
_refine_ls_R_factor_all 0.0334
_refine_ls_R_factor_gt 0.0268
_refine_ls_shift/su_max 0.001
_refine_ls_shift/su_mean 0.000
_refine_ls_structure_factor_coef Fsqd
_refine_ls_weighting_details 'w=1/[\s^2^(Fo^2^)+(0.0327P)^2^+0.3978P] where P=(Fo^2^+2Fc^2^)/3'
_refine_ls_weighting_scheme calc
_refine_ls_wR_factor_gt 0.0624
_refine_ls_wR_factor_ref 0.0647
_reflns_Friedel_coverage 0.000
_reflns_number_gt 960
_reflns_number_total 1144
_reflns_threshold_expression 'I > 2\s(I)'
_cod_data_source_file c6ce00840b6.cif
_cod_data_source_block 40C
_cod_depositor_comments 'Adding full bibliography for 7225302--7225322.cif.'
_cod_original_cell_volume 1040.3(3)
_cod_database_code 7225314
_shelx_shelxl_version_number 2014/7
_shelx_space_group_comment
;
The symmetry employed for this shelxl refinement is uniquely defined
by the following loop, which should always be used as a source of
symmetry information in preference to the above space-group names.
They are only intended as comments.
;
_shelx_estimated_absorpt_t_min 0.596
_shelx_estimated_absorpt_t_max 0.761

loop_
_space_group_symop_operation_xyz
'x, y, z'
'-x+1/2, -y, z+1/2'
'x+1/2, -y+1/2, -z+1/2'
'-x, y+1/2, -z'
'-x, -y, -z'
'x-1/2, y, -z-1/2'
'-x-1/2, y-1/2, z-1/2'
'x, -y-1/2, z'

loop_
_atom_site_label
_atom_site_type_symbol
_atom_site_fract_x
_atom_site_fract_y
_atom_site_fract_z
_atom_site_U_iso_or_equiv
_atom_site_adp_type
_atom_site_occupancy
_atom_site_site_symmetry_order
_atom_site_calc_flag
_atom_site_refinement_flags_posn
_atom_site_refinement_flags_adp
_atom_site_refinement_flags_occupancy
Cl1 Cl 0.34797(5) 0.2500 0.51906(8) 0.0305(2) Uani 1 2 d S T P
Co1 Co 0.13300(2) 0.2500 0.79569(4) 0.01953(14) Uani 1 2 d S T P
N1 N 0.12414(16) 0.2500 0.5899(3) 0.0279(5) Uani 1 2 d S T P
H1A H 0.1779 0.2751 0.5535 0.042 Uiso 0.5 1 calc R U P
H1B H 0.0846 0.3346 0.5630 0.042 Uiso 0.5 1 calc R U P
H1C H 0.1059 0.1403 0.5608 0.042 Uiso 0.5 1 calc R U P
N2 N 0.22524(11) 0.0575(3) 0.78134(18) 0.0292(4) Uani 1 1 d . . .
H2A H 0.2148 -0.0103 0.7061 0.044 Uiso 1 1 calc R U .
H2B H 0.2232 -0.0132 0.8567 0.044 Uiso 1 1 calc R U .
H2C H 0.2795 0.1088 0.7747 0.044 Uiso 1 1 calc R U .
N3 N 0.03967(11) 0.0622(3) 0.81332(19) 0.0310(4) Uani 1 1 d . . .
H3A H 0.0292 0.0123 0.7304 0.046 Uiso 1 1 calc R U .
H3B H -0.0108 0.1129 0.8454 0.046 Uiso 1 1 calc R U .
H3C H 0.0582 -0.0241 0.8722 0.046 Uiso 1 1 calc R U .
N4 N 0.14634(15) 0.2500 0.9946(3) 0.0255(5) Uani 1 2 d S T P
N5 N 0.41121(16) 0.2500 1.0006(3) 0.0301(6) Uani 1 2 d S T P
O1 O 0.22276(14) 0.2500 1.0459(2) 0.0419(6) Uani 1 2 d S T P
O2 O 0.07982(15) 0.2500 1.0706(2) 0.0408(6) Uani 1 2 d S T P
O3 O 0.41041(12) 0.1029(2) 0.9353(2) 0.0475(4) Uani 1 1 d . . .
O4 O 0.4121(2) 0.2500 1.1285(3) 0.0571(7) Uani 1 2 d S T P

loop_
_atom_site_aniso_label
_atom_site_aniso_U_11
_atom_site_aniso_U_22
_atom_site_aniso_U_33
_atom_site_aniso_U_23
_atom_site_aniso_U_13
_atom_site_aniso_U_12
Cl1 0.0271(3) 0.0331(4) 0.0314(4) 0.000 0.0032(3) 0.000
Co1 0.01655(19) 0.0224(2) 0.0196(2) 0.000 0.00070(14) 0.000
N1 0.0263(12) 0.0327(13) 0.0247(13) 0.000 -0.0007(10) 0.000
N2 0.0266(8) 0.0314(10) 0.0295(10) 0.0008(8) 0.0030(7) 0.0020(8)
N3 0.0254(8) 0.0353(10) 0.0322(10) 0.0000(8) 0.0016(7) -0.0048(8)
N4 0.0243(12) 0.0257(13) 0.0264(13) 0.000 0.0006(10) 0.000
N5 0.0220(12) 0.0356(15) 0.0326(15) 0.000 -0.0016(10) 0.000
O1 0.0274(11) 0.0673(17) 0.0309(12) 0.000 -0.0059(10) 0.000
O2 0.0323(11) 0.0635(16) 0.0267(12) 0.000 0.0100(10) 0.000
O3 0.0472(10) 0.0384(9) 0.0569(11) -0.0108(9) 0.0067(8) 0.0017(8)
O4 0.0685(18) 0.0673(19) 0.0356(15) 0.000 -0.0145(13) 0.000

loop_
_atom_type_symbol
_atom_type_description
_atom_type_scat_dispersion_real
_atom_type_scat_dispersion_imag
_atom_type_scat_source
Cl Cl 0.1484 0.1585 'International Tables Vol C Tables 4.2.6.8 and 6.1.1.4'
Co Co 0.3494 0.9721 'International Tables Vol C Tables 4.2.6.8 and 6.1.1.4'
H H 0.0000 0.0000 'International Tables Vol C Tables 4.2.6.8 and 6.1.1.4'
N N 0.0061 0.0033 'International Tables Vol C Tables 4.2.6.8 and 6.1.1.4'
O O 0.0106 0.0060 'International Tables Vol C Tables 4.2.6.8 and 6.1.1.4'

loop_
_geom_angle_atom_site_label_1
_geom_angle_atom_site_label_2
_geom_angle_atom_site_label_3
_geom_angle
_geom_angle_site_symmetry_1
_geom_angle_site_symmetry_3
N4 Co1 N3 89.23(7) . .
N4 Co1 N3 89.23(7) . 8_565
N3 Co1 N3 89.05(11) . 8_565
N4 Co1 N2 89.90(7) . .
N3 Co1 N2 89.83(8) . .
N3 Co1 N2 178.59(7) 8_565 .
N4 Co1 N2 89.90(7) . 8_565
N3 Co1 N2 178.59(7) . 8_565
N3 Co1 N2 89.83(8) 8_565 8_565
N2 Co1 N2 91.28(11) . 8_565
N4 Co1 N1 177.89(10) . .
N3 Co1 N1 92.27(7) . .
N3 Co1 N1 92.27(7) 8_565 .
N2 Co1 N1 88.63(7) . .
N2 Co1 N1 88.62(7) 8_565 .
Co1 N1 H1A 109.5 . .
Co1 N1 H1B 109.5 . .
H1A N1 H1B 109.5 . .
Co1 N1 H1C 109.5 . .
H1A N1 H1C 109.5 . .
H1B N1 H1C 109.5 . .
Co1 N2 H2A 109.5 . .
Co1 N2 H2B 109.5 . .
H2A N2 H2B 109.5 . .
Co1 N2 H2C 109.5 . .
H2A N2 H2C 109.5 . .
H2B N2 H2C 109.5 . .
Co1 N3 H3A 109.5 . .
Co1 N3 H3B 109.5 . .
H3A N3 H3B 109.5 . .
Co1 N3 H3C 109.5 . .
H3A N3 H3C 109.5 . .
H3B N3 H3C 109.5 . .
O2 N4 O1 119.9(3) . .
O2 N4 Co1 120.64(19) . .
O1 N4 Co1 119.44(19) . .
O4 N5 O3 120.28(14) . 8_565
O4 N5 O3 120.28(14) . .
O3 N5 O3 119.4(3) 8_565 .

loop_
_geom_bond_atom_site_label_1
_geom_bond_atom_site_label_2
_geom_bond_distance
_geom_bond_site_symmetry_2
Co1 N4 1.922(2) .
Co1 N3 1.9550(18) .
Co1 N3 1.9550(18) 8_565
Co1 N2 1.9658(17) .
Co1 N2 1.9658(17) 8_565
Co1 N1 1.983(3) .
N1 H1A 0.8900 .
N1 H1B 0.8900 .
N1 H1C 0.8900 .
N2 H2A 0.8900 .
N2 H2B 0.8900 .
N2 H2C 0.8900 .
N3 H3A 0.8900 .
N3 H3B 0.8900 .
N3 H3C 0.8900 .
N4 O2 1.228(3) .
N4 O1 1.236(3) .
N5 O4 1.230(4) .
N5 O3 1.244(2) 8_565
N5 O3 1.244(2) .

loop_
_geom_hbond_atom_site_label_D
_geom_hbond_atom_site_label_H
_geom_hbond_atom_site_label_A
_geom_hbond_distance_DH
_geom_hbond_distance_HA
_geom_hbond_distance_DA
_geom_hbond_angle_DHA
_geom_hbond_site_symmetry_A
N1 H1C O3 0.89 2.91 3.354(3) 112.5 6_557
N1 H1C O3 0.89 2.16 3.018(2) 161.6 2_554
N1 H1B O3 0.89 2.31 3.018(2) 136.1 7_665
N1 H1A Cl1 0.89 2.55 3.387(2) 157.3 .
N2 H2C Cl1 0.89 2.85 3.4121(18) 122.4 .
N2 H2B Cl1 0.89 2.56 3.3821(19) 154.6 2
N2 H2A O1 0.89 2.51 3.279(2) 145.3 2_554
N2 H2C O3 0.89 2.48 3.136(3) 131.0 .
N3 H3C Cl1 0.89 2.58 3.447(2) 165.3 2
N3 H3B Cl1 0.89 2.66 3.5428(19) 170.9 3_456
N3 H3A O3 0.89 2.46 3.078(3) 126.5 6_557
N3 H3C O2 0.89 2.68 3.095(2) 109.3 4_547
N3 H3A O4 0.89 2.32 2.977(3) 130.6 2_554
